data_2102810
loop_
_publ_author_name
'Selvaraj, M.'
'Thamotharan, S.'
'Roy, Siddhartha'
'Vijayan, M.'

_publ_section_title
;
 X-ray studies of crystalline complexes involving amino acids and
 peptides. XLIV. Invariant features of supramolecular association and
 chiral effects in the complexes of arginine and lysine with tartaric
 acid
;
_journal_coeditor_code BK5044
_journal_issue 3
_journal_name_full 'Acta Crystallographica Section B'
_journal_page_first 459
_journal_page_last 468
_journal_paper_doi 10.1107/S010876810701107X
_journal_volume 63
_journal_year 2007
_chemical_formula_moiety 'C6 H15 N4 O2 +, C4 H5 O6 -'
_chemical_formula_sum 'C10 H20 N4 O8'
_chemical_formula_weight 324.30
_chemical_name_systematic
;
 DL-arginine DL-tartaric acid complex
;
_space_group_IT_number 2
_symmetry_cell_setting triclinic
_symmetry_space_group_name_Hall '-P 1'
_symmetry_space_group_name_H-M 'P -1'
_atom_sites_solution_hydrogens geom
_atom_sites_solution_primary direct
_atom_sites_solution_secondary difmap
_audit_creation_method SHELXL-97
_cell_angle_alpha 109.079(5)
_cell_angle_beta 94.378(5)
_cell_angle_gamma 94.538(5)
_cell_formula_units_Z 2
_cell_length_a 5.4876(16)
_cell_length_b 10.021(3)
_cell_length_c 13.868(4)
_cell_measurement_reflns_used 835
_cell_measurement_temperature 298(2)
_cell_measurement_theta_max 22.0
_cell_measurement_theta_min 1.6
_cell_volume 714.2(4)
_computing_cell_refinement 'Bruker SMART'
_computing_data_collection 'Bruker SMART'
_computing_data_reduction 'Bruker SAINT'
_computing_molecular_graphics 'Ortep-3 (Farrugia, 1997) and PyMOL (DeLano, 2002)'
_computing_publication_material 'PLATON (Spek, 2003)'
_computing_structure_refinement 'SHELXL-97 (Sheldrick, 1997)'
_computing_structure_solution 'SHELXS-97 (Sheldrick, 1997)'
_diffrn_ambient_temperature 298(2)
_diffrn_measured_fraction_theta_full 0.998
_diffrn_measured_fraction_theta_max 0.998
_diffrn_measurement_device_type 'Bruker SMART CCD area detector'
_diffrn_measurement_method '\f and \w scan'
_diffrn_radiation_monochromator graphite
_diffrn_radiation_source 'fine-focus sealed tube'
_diffrn_radiation_type MoK\a
_diffrn_radiation_wavelength 0.71073
_diffrn_reflns_av_R_equivalents 0.0568
_diffrn_reflns_av_sigmaI/netI 0.0777
_diffrn_reflns_limit_h_max 6
_diffrn_reflns_limit_h_min -6
_diffrn_reflns_limit_k_max 11
_diffrn_reflns_limit_k_min -11
_diffrn_reflns_limit_l_max 16
_diffrn_reflns_limit_l_min -16
_diffrn_reflns_number 6914
_diffrn_reflns_theta_full 25.00
_diffrn_reflns_theta_max 25.00
_diffrn_reflns_theta_min 1.56
_diffrn_standards_decay_% 0
_diffrn_standards_number 0
_exptl_absorpt_coefficient_mu 0.130
_exptl_absorpt_correction_type none
_exptl_crystal_colour colourless
_exptl_crystal_density_diffrn 1.508
_exptl_crystal_density_method 'not measured'
_exptl_crystal_description plate
_exptl_crystal_F_000 344
_exptl_crystal_size_max 0.25
_exptl_crystal_size_mid 0.2
_exptl_crystal_size_min 0.1
_refine_diff_density_max 0.265
_refine_diff_density_min -0.229
_refine_ls_extinction_method none
_refine_ls_goodness_of_fit_ref 1.067
_refine_ls_hydrogen_treatment mixed
_refine_ls_matrix_type full
_refine_ls_number_parameters 260
_refine_ls_number_reflns 2508
_refine_ls_number_restraints 52
_refine_ls_restrained_S_all 1.067
_refine_ls_R_factor_all 0.1123
_refine_ls_R_factor_gt 0.0622
_refine_ls_shift/su_max 0.000
_refine_ls_shift/su_mean 0.000
_refine_ls_structure_factor_coef Fsqd
_refine_ls_weighting_details 'calc w=1/[\s^2^(Fo^2^)+(0.0496P)^2^+0.0651P] where P=(Fo^2^+2Fc^2^)/3'
_refine_ls_weighting_scheme calc
_refine_ls_wR_factor_gt 0.1124
_refine_ls_wR_factor_ref 0.1323
_reflns_number_gt 1543
_reflns_number_total 2504
_reflns_threshold_expression I>2\s(I)
_cod_data_source_file bk5044.cif
_cod_data_source_block I
_cod_original_cell_volume 714.3(4)
_cod_database_code 2102810

loop_
_symmetry_equiv_pos_as_xyz
'x, y, z'
'-x, -y, -z'

loop_
_atom_site_type_symbol
_atom_site_label
_atom_site_fract_x
_atom_site_fract_y
_atom_site_fract_z
_atom_site_U_iso_or_equiv
_atom_site_adp_type
_atom_site_calc_flag
_atom_site_refinement_flags
_atom_site_occupancy
_atom_site_disorder_assembly
_atom_site_disorder_group
O O1 -0.2455(4) 0.5905(3) 1.06068(17) 0.0411(7) Uani d . 1 . .
O O2 -0.4559(5) 0.7503(3) 1.02198(19) 0.0514(8) Uani d . 1 . .
N N1 -0.2269(6) 0.4379(3) 0.8647(3) 0.0343(8) Uani d . 1 B .
C C1 -0.3313(7) 0.6486(4) 1.0000(3) 0.0342(9) Uani d . 1 B .
C C2 -0.2778(7) 0.5878(3) 0.8884(3) 0.0362(9) Uani d D 1 . .
H H2 -0.4174 0.5940 0.8422 0.043 Uiso calc R 1 A 1
C C3A -0.0414(7) 0.6684(4) 0.8713(3) 0.0310(11) Uani d PDU 0.824(5) B 1
H H31 0.0862 0.6806 0.9268 0.037 Uiso calc PR 0.824(5) B 1
H H32 0.0174 0.6140 0.8074 0.037 Uiso calc PR 0.824(5) B 1
C C4A -0.0980(8) 0.8141(4) 0.8672(4) 0.0404(12) Uani d PDU 0.824(5) B 1
H H41 -0.1745 0.8637 0.9276 0.048 Uiso calc PR 0.824(5) B 1
H H42 -0.2126 0.8013 0.8072 0.048 Uiso calc PR 0.824(5) B 1
C C3B -0.191(3) 0.7027(16) 0.8434(13) 0.036(3) Uani d PDU 0.176(5) B 2
H H33 -0.3088 0.7718 0.8522 0.043 Uiso calc PR 0.176(5) B 2
H H34 -0.1795 0.6595 0.7705 0.043 Uiso calc PR 0.176(5) B 2
C C4B 0.062(3) 0.7771(14) 0.8984(14) 0.043(4) Uani d PDU 0.176(5) B 2
H H43 0.1838 0.7099 0.8835 0.051 Uiso calc PR 0.176(5) B 2
H H44 0.0550 0.8111 0.9721 0.051 Uiso calc PR 0.176(5) B 2
C C5 0.1386(7) 0.9033(4) 0.8623(3) 0.0492(11) Uani d D 1 . .
H H5A 0.1056 1.0006 0.8734 0.059 Uiso calc R 1 B 1
H H5B 0.2625 0.9037 0.9161 0.059 Uiso calc R 1 B 1
N N6 0.2305(6) 0.8457(3) 0.7630(2) 0.0409(8) Uani d . 1 B .
C C7 0.4125(6) 0.9127(3) 0.7339(3) 0.0319(8) Uani d . 1 . .
N N8 0.5122(6) 1.0401(3) 0.7914(3) 0.0436(9) Uani d . 1 B .
N N9 0.4972(7) 0.8496(4) 0.6445(3) 0.0482(10) Uani d . 1 B .
O O11 -0.0430(4) 0.1521(3) 0.74693(17) 0.0411(7) Uani d . 1 . .
O O12 -0.0821(5) 0.0195(2) 0.58267(17) 0.0437(7) Uani d . 1 . .
C C13 0.0104(6) 0.1294(3) 0.6593(3) 0.0285(8) Uani d . 1 . .
C C14 0.1883(6) 0.2390(3) 0.6389(2) 0.0256(8) Uani d . 1 . .
H H14 0.3060 0.1896 0.5940 0.031 Uiso calc R 1 . .
O O15 0.3187(4) 0.3330(2) 0.73050(18) 0.0363(6) Uani d . 1 . .
C C16 0.0435(6) 0.3222(3) 0.5845(2) 0.0300(8) Uani d . 1 . .
H H16 -0.0234 0.2584 0.5160 0.036 Uiso calc R 1 . .
O O17 -0.1547(5) 0.3708(3) 0.6421(2) 0.0421(7) Uani d D 1 . .
C C18 0.2080(7) 0.4443(4) 0.5737(2) 0.0333(9) Uani d . 1 . .
O O19 0.1640(5) 0.5675(2) 0.60692(18) 0.0459(7) Uani d . 1 . .
O O20 0.3959(5) 0.4042(2) 0.52453(19) 0.0472(7) Uani d . 1 . .
H H1A -0.055(9) 0.431(4) 0.902(3) 0.074(14) Uiso d . 1 . .
H H1B -0.220(7) 0.399(4) 0.803(3) 0.050(12) Uiso d . 1 . .
H H1C -0.365(11) 0.387(5) 0.892(4) 0.118(19) Uiso d . 1 . .
H H6 0.168(9) 0.766(5) 0.724(3) 0.078(16) Uiso d . 1 . .
H H8A 0.450(7) 1.094(4) 0.853(3) 0.065(13) Uiso d . 1 . .
H H8B 0.651(8) 1.080(4) 0.774(3) 0.057(12) Uiso d . 1 . .
H H9A 0.618(7) 0.893(4) 0.628(3) 0.045(12) Uiso d . 1 . .
H H9B 0.445(7) 0.758(4) 0.611(3) 0.054(12) Uiso d . 1 . .
H H12 0.0000 0.0000 0.5000 0.11(2) Uiso d S 1 . .
H H15 0.244(9) 0.326(5) 0.785(3) 0.103(19) Uiso d . 1 . .
H H17 -0.278(6) 0.380(5) 0.609(3) 0.078(17) Uiso d D 1 . .
H H20 0.5000 0.5000 0.5000 0.12(3) Uiso d S 1 . .

loop_
_atom_site_aniso_label
_atom_site_aniso_U_11
_atom_site_aniso_U_22
_atom_site_aniso_U_33
_atom_site_aniso_U_12
_atom_site_aniso_U_13
_atom_site_aniso_U_23
O1 0.0400(16) 0.0502(16) 0.0269(14) -0.0064(12) 0.0063(12) 0.0066(12)
O2 0.0517(18) 0.0457(17) 0.0461(17) 0.0105(14) 0.0163(14) -0.0026(13)
N1 0.034(2) 0.0391(19) 0.0218(17) -0.0022(15) 0.0081(16) -0.0009(15)
C1 0.032(2) 0.033(2) 0.029(2) -0.0128(17) 0.0088(17) 0.0003(18)
C2 0.048(2) 0.028(2) 0.0281(19) -0.0039(17) 0.0091(17) 0.0045(16)
C3A 0.032(3) 0.033(2) 0.030(2) 0.007(2) 0.014(2) 0.0104(19)
C4A 0.038(3) 0.039(3) 0.049(3) 0.005(2) 0.013(2) 0.019(2)
C3B 0.039(6) 0.032(6) 0.036(6) 0.012(6) 0.010(6) 0.008(5)
C4B 0.040(6) 0.042(6) 0.041(6) 0.002(6) 0.015(6) 0.005(6)
C5 0.058(3) 0.037(2) 0.046(2) -0.010(2) 0.025(2) 0.0034(19)
N6 0.047(2) 0.0312(19) 0.0366(19) -0.0121(16) 0.0156(16) 0.0024(16)
C7 0.034(2) 0.027(2) 0.032(2) 0.0021(16) 0.0062(17) 0.0065(16)
N8 0.044(2) 0.0290(18) 0.049(2) -0.0086(16) 0.0234(17) 0.0002(16)
N9 0.062(3) 0.033(2) 0.041(2) -0.0107(18) 0.0239(18) -0.0002(17)
O11 0.0449(16) 0.0461(15) 0.0306(14) -0.0101(12) 0.0141(12) 0.0117(12)
O12 0.0581(18) 0.0310(14) 0.0339(15) -0.0142(12) 0.0142(13) 0.0024(12)
C13 0.0274(19) 0.0270(19) 0.033(2) 0.0031(15) 0.0082(16) 0.0116(16)
C14 0.0242(18) 0.0266(18) 0.0263(18) 0.0008(15) 0.0078(15) 0.0087(15)
O15 0.0351(15) 0.0453(15) 0.0236(13) -0.0118(11) -0.0019(11) 0.0098(12)
C16 0.033(2) 0.032(2) 0.0212(17) 0.0000(16) 0.0043(15) 0.0039(15)
O17 0.0283(15) 0.0570(18) 0.0421(16) 0.0113(13) 0.0048(13) 0.0164(13)
C18 0.050(2) 0.026(2) 0.0233(18) 0.0014(18) 0.0027(17) 0.0080(15)
O19 0.0632(19) 0.0235(15) 0.0461(16) 0.0031(13) 0.0116(14) 0.0040(12)
O20 0.0643(19) 0.0348(15) 0.0523(16) 0.0094(13) 0.0333(15) 0.0210(13)

loop_
_atom_type_symbol
_atom_type_description
_atom_type_scat_dispersion_real
_atom_type_scat_dispersion_imag
_atom_type_scat_source
C C 0.0033 0.0016 'International Tables Vol C Tables 4.2.6.8 and 6.1.1.4'
H H 0.0000 0.0000 'International Tables Vol C Tables 4.2.6.8 and 6.1.1.4'
N N 0.0061 0.0033 'International Tables Vol C Tables 4.2.6.8 and 6.1.1.4'
O O 0.0106 0.0060 'International Tables Vol C Tables 4.2.6.8 and 6.1.1.4'

loop_
_geom_angle_atom_site_label_1
_geom_angle_atom_site_label_2
_geom_angle_atom_site_label_3
_geom_angle
C2 N1 H1A 111(2)
C2 N1 H1B 111(3)
H1A N1 H1B 106(3)
C2 N1 H1C 107(3)
H1A N1 H1C 109(3)
H1B N1 H1C 112(4)
O2 C1 O1 126.1(3)
O2 C1 C2 117.1(4)
O1 C1 C2 116.8(3)
N1 C2 C1 109.9(3)
N1 C2 C3B 131.6(8)
C1 C2 C3B 113.3(8)
N1 C2 C3A 105.9(3)
C1 C2 C3A 110.3(3)
N1 C2 H2 110.2
C1 C2 H2 110.2
C3B C2 H2 74.0
C3A C2 H2 110.2
C4A C3A C2 109.4(3)
C4A C3A H31 109.8
C2 C3A H31 109.8
C4A C3A H32 109.8
C2 C3A H32 109.8
H31 C3A H32 108.2
C3A C4A C5 110.6(3)
C3A C4A H41 109.5
C5 C4A H41 109.5
C3A C4A H42 109.5
C5 C4A H42 109.5
H41 C4A H42 108.1
C2 C3B C4B 109.5(8)
C2 C3B H33 109.8
C4B C3B H33 109.8
C2 C3B H34 109.8
C4B C3B H34 109.8
H33 C3B H34 108.2
C3B C4B C5 110.0(8)
C3B C4B H43 109.7
C5 C4B H43 109.7
C3B C4B H44 109.7
C5 C4B H44 109.7
H43 C4B H44 108.2
N6 C5 C4A 110.6(3)
N6 C5 C4B 107.6(8)
N6 C5 H5A 109.5
C4A C5 H5A 109.5
N6 C5 H5B 109.5
C4A C5 H5B 109.5
C4B C5 H5B 72.1
H5A C5 H5B 108.1
C7 N6 C5 122.7(3)
C7 N6 H6 119(3)
C5 N6 H6 118(3)
N8 C7 N6 121.3(3)
N8 C7 N9 119.3(3)
N6 C7 N9 119.4(3)
C7 N8 H8A 123(2)
C7 N8 H8B 120(2)
H8A N8 H8B 117(3)
C7 N9 H9A 118(2)
C7 N9 H9B 118(2)
H9A N9 H9B 123(3)
C13 O12 H12 118.3
O11 C13 O12 123.4(3)
O11 C13 C14 118.4(3)
O12 C13 C14 118.2(3)
O15 C14 C13 111.6(2)
O15 C14 C16 109.7(3)
C13 C14 C16 108.8(3)
O15 C14 H14 108.9
C13 C14 H14 108.9
C16 C14 H14 108.9
C14 O15 H15 110(3)
O17 C16 C18 111.7(3)
O17 C16 C14 107.7(3)
C18 C16 C14 110.7(3)
O17 C16 H16 108.9
C18 C16 H16 108.9
C14 C16 H16 108.9
C16 O17 H17 115(3)
O19 C18 O20 123.8(3)
O19 C18 C16 122.8(3)
O20 C18 C16 113.4(3)
C18 O20 H20 112.0

loop_
_geom_bond_atom_site_label_1
_geom_bond_atom_site_label_2
_geom_bond_distance
O1 C1 1.254(4)
O2 C1 1.240(4)
N1 C2 1.483(5)
N1 H1A 1.06(5)
N1 H1B 0.82(4)
N1 H1C 1.04(6)
C1 C2 1.527(5)
C2 C3B 1.540(5)
C2 C3A 1.549(4)
C2 H2 0.9800
C3A C4A 1.534(4)
C3A H31 0.9700
C3A H32 0.9700
C4A C5 1.536(4)
C4A H41 0.9700
C4A H42 0.9700
C3B C4B 1.540(5)
C3B H33 0.9700
C3B H34 0.9700
C4B C5 1.546(5)
C4B H43 0.9700
C4B H44 0.9700
C5 N6 1.454(4)
C5 H5A 0.9700
C5 H5B 0.9700
N6 C7 1.320(4)
N6 H6 0.84(4)
C7 N8 1.313(4)
C7 N9 1.332(4)
N8 H8A 0.96(4)
N8 H8B 0.92(4)
N9 H9A 0.85(4)
N9 H9B 0.89(4)
O11 C13 1.224(4)
O12 C13 1.290(4)
O12 H12 1.225
C13 C14 1.522(4)
C14 O15 1.409(4)
C14 C16 1.523(5)
C14 H14 0.9800
O15 H15 0.91(5)
C16 O17 1.422(4)
C16 C18 1.517(5)
C16 H16 0.9800
O17 H17 0.82(2)
C18 O19 1.219(4)
C18 O20 1.298(4)
O20 H20 1.233

loop_
_geom_hbond_atom_site_label_D
_geom_hbond_atom_site_label_H
_geom_hbond_atom_site_label_A
_geom_hbond_site_symmetry_A
_geom_hbond_distance_DH
_geom_hbond_distance_HA
_geom_hbond_distance_DA
_geom_hbond_angle_DHA
N1 H1A O1 2_567 1.06(5) 1.74(5) 2.788(4) 169(3)
N1 H1B O17 . 0.82(4) 2.21(4) 3.001(4) 160(3)
N1 H1C O1 2_467 1.04(6) 2.29(6) 3.171(4) 141(4)
N1 H1C O2 2_467 1.04(6) 2.31(6) 3.300(4) 159(4)
N6 H6 O19 . 0.84(4) 2.11(4) 2.892(4) 155(4)
N8 H8A O2 2_577 0.96(4) 1.91(4) 2.807(4) 155(3)
N8 H8B O11 1_665 0.92(4) 1.89(4) 2.801(4) 174(4)
N9 H9A O12 1_665 0.85(4) 2.25(4) 3.099(4) 176(3)
N9 H9B O19 . 0.89(4) 2.34(4) 3.111(5) 145(3)
N9 H9B O20 2_666 0.89(4) 2.33(4) 2.976(4) 129(3)
O12 H12 O12 2_556 1.225 1.225 2.451(4) 180
O15 H15 O1 2_567 0.91(5) 2.02(5) 2.813(3) 144(4)
O17 H17 O20 1_455 0.82 2.13 2.953(4) 178
O20 H20 O20 2_666 1.233 1.233 2.466(4) 180

loop_
_geom_torsion_atom_site_label_1
_geom_torsion_atom_site_label_2
_geom_torsion_atom_site_label_3
_geom_torsion_atom_site_label_4
_geom_torsion
O2 C1 C2 N1 -155.9(3)
O1 C1 C2 N1 24.0(4)
O2 C1 C2 C3B 46.6(8)
O1 C1 C2 C3B -133.6(8)
O2 C1 C2 C3A 87.8(4)
O1 C1 C2 C3A -92.4(4)
N1 C2 C3A C4A 165.7(3)
C1 C2 C3A C4A -75.5(4)
C2 C3A C4A C5 173.7(3)
N1 C2 C3B C4B -84.8(16)
C1 C2 C3B C4B 66.5(16)
C2 C3B C4B C5 -173.9(11)
C3A C4A C5 N6 70.5(5)
C3B C4B C5 N6 -79.1(15)
C4A C5 N6 C7 170.9(4)
C4B C5 N6 C7 -145.1(7)
C5 N6 C7 N8 -4.0(6)
C5 N6 C7 N9 175.9(4)
O11 C13 C14 O15 16.5(4)
O12 C13 C14 O15 -165.6(3)
O11 C13 C14 C16 -104.7(3)
O12 C13 C14 C16 73.2(4)
O15 C14 C16 O17 -71.5(3)
C13 C14 C16 O17 50.8(3)
O15 C14 C16 C18 50.9(3)
C13 C14 C16 C18 173.3(3)
O17 C16 C18 O19 -3.3(5)
C14 C16 C18 O19 -123.4(3)
O17 C16 C18 O20 177.8(3)
C14 C16 C18 O20 57.7(4)
